data_4120133
loop_
_publ_author_name
'Kazuhiko Nagura'
'Shohei Saito'
'Hitoshi Yusa'
'Hiroshi Yamawaki'
'Hiroshi Fujihisa'
'Hiroyasu Sato'
'Yuichi Shimoikeda'
'Shigehiro Yamaguchi'

_publ_contact_author_address 'Nagoya University, Furo, Chikusa, Nagoya, Japan'
_publ_contact_author_email 's saito@chem.nagoya-u.ac.jp', 'yamaguchi@chem.nagoya-u.c.jp'
_publ_contact_author_fax +81-52-789-5947
_publ_contact_author_name 'Shohei Saito','Shigehiro Yamaguchi'
_publ_contact_author_phone +81-52-789-2291
_publ_section_title
;
 Distinct Responses to Mechanical Grinding and Hydrostatic Pressure in
 Luminescent Chromism of Tetrathiazolylthiophene
;
_journal_name_full 'Journal of the American Chemical Society'
_journal_page_first 10322
_journal_page_last 10325
_journal_paper_doi 10.1021/ja4055228
_journal_volume 135
_journal_year 2013
_chemical_formula_moiety 'C16 H8 N4 S5'
_chemical_formula_sum 'C16 H8 N4 S5'
_chemical_formula_weight 416.57
_space_group_IT_number 14
_symmetry_cell_setting monoclinic
_symmetry_Int_Tables_number 14
_symmetry_space_group_name_Hall '-P 2yn'
_symmetry_space_group_name_H-M 'P 1 21/n 1'
_atom_sites_solution_hydrogens geom
_atom_sites_solution_primary direct
_atom_sites_solution_secondary difmap
_cell_angle_alpha 90
_cell_angle_beta 93.455(7)
_cell_angle_gamma 90
_cell_formula_units_Z 4
_cell_length_a 11.4016(5)
_cell_length_b 12.0000(4)
_cell_length_c 12.8329(5)
_cell_measurement_reflns_used 14889
_cell_measurement_temperature 296
_cell_measurement_theta_max 27.44
_cell_measurement_theta_min 3.00
_cell_volume 1752.60(12)
_computing_cell_refinement 'RAPID AUTO'
_computing_data_collection 'RAPID AUTO (Rigaku, ????)'
_computing_data_reduction 'RAPID AUTO'
_computing_molecular_graphics 'CrystalStructure 4.0'
_computing_publication_material 'CrystalStructure 4.0 (Rigaku, 2010)'
_computing_structure_refinement 'SHELXL97 (Sheldrick, 2008)'
_computing_structure_solution 'SIR2004 (Burla, et al., 2005)'
_diffrn_ambient_temperature 296
_diffrn_detector_area_resol_mean 10.000
_diffrn_measured_fraction_theta_full 0.998
_diffrn_measured_fraction_theta_max 0.998
_diffrn_measurement_device_type 'Rigaku R-AXIS RAPID'
_diffrn_measurement_method \w
_diffrn_radiation_type 'Mo K\a'
_diffrn_radiation_wavelength 0.71075
_diffrn_reflns_av_R_equivalents 0.0204
_diffrn_reflns_limit_h_max 14
_diffrn_reflns_limit_h_min -14
_diffrn_reflns_limit_k_max 15
_diffrn_reflns_limit_k_min -15
_diffrn_reflns_limit_l_max 16
_diffrn_reflns_limit_l_min -16
_diffrn_reflns_number 16889
_diffrn_reflns_theta_full 27.44
_diffrn_reflns_theta_max 27.44
_diffrn_standards_number 0
_exptl_absorpt_coefficient_mu 0.668
_exptl_absorpt_correction_T_max 0.900
_exptl_absorpt_correction_T_min 0.677
_exptl_absorpt_correction_type multi-scan
_exptl_absorpt_process_details 'ABSCOR (Rigaku, 1995)'
_exptl_crystal_colour yellow
_exptl_crystal_density_diffrn 1.579
_exptl_crystal_description prism
_exptl_crystal_F_000 848.00
_exptl_crystal_size_max 0.593
_exptl_crystal_size_mid 0.168
_exptl_crystal_size_min 0.158
_refine_diff_density_max 0.690
_refine_diff_density_min -0.510
_refine_ls_extinction_method none
_refine_ls_goodness_of_fit_ref 1.023
_refine_ls_hydrogen_treatment constr
_refine_ls_number_parameters 226
_refine_ls_number_reflns 4006
_refine_ls_number_restraints 0
_refine_ls_R_factor_gt 0.0442
_refine_ls_shift/su_max 0.000
_refine_ls_structure_factor_coef Fsqd
_refine_ls_weighting_details 'w = 1/[\s^2^(Fo^2^)+(0.0612P)^2^+1.1760P] where P=(Fo^2^+2Fc^2^)/3'
_refine_ls_weighting_scheme calc
_refine_ls_wR_factor_ref 0.1202
_reflns_number_gt 3525
_reflns_number_total 4006
_reflns_threshold_expression F^2^>2.0\s(F^2^)
_cod_data_source_file ja4055228_si_002_6.cif
_cod_data_source_block compound1-RT
_cod_original_cell_volume 1752.59(11)
_cod_database_code 4120133

loop_
_symmetry_equiv_pos_site_id
_symmetry_equiv_pos_as_xyz
1 +X,+Y,+Z
2 1/2-X,1/2+Y,1/2-Z
3 -X,-Y,-Z
4 1/2+X,1/2-Y,1/2+Z

loop_
_atom_site_label
_atom_site_type_symbol
_atom_site_fract_x
_atom_site_fract_y
_atom_site_fract_z
_atom_site_U_iso_or_equiv
_atom_site_adp_type
_atom_site_occupancy
_atom_site_symmetry_multiplicity
_atom_site_calc_flag
_atom_site_refinement_flags
S1 S 0.35904(5) 0.12924(5) 0.94512(4) 0.04362(15) Uani 1.0 4 d .
S2 S 0.71934(6) 0.25015(6) 0.95466(7) 0.0680(3) Uani 1.0 4 d .
S3 S 0.73743(7) -0.02482(7) 0.78462(8) 0.0785(3) Uani 1.0 4 d .
S4 S 0.47292(8) -0.21422(6) 0.73903(7) 0.0763(3) Uani 1.0 4 d .
S5 S 0.18334(6) -0.13674(6) 0.76031(5) 0.05902(19) Uani 1.0 4 d .
N1 N 0.5218(2) 0.3204(3) 1.0097(2) 0.0718(7) Uani 1.0 4 d .
N2 N 0.66549(17) 0.16105(19) 0.71123(17) 0.0573(6) Uani 1.0 4 d .
N3 N 0.4325(2) -0.05111(17) 0.61457(15) 0.0552(5) Uani 1.0 4 d .
N4 N 0.13951(16) -0.00758(16) 0.91174(15) 0.0466(5) Uani 1.0 4 d .
C1 C 0.49948(17) 0.15235(17) 0.90602(15) 0.0384(4) Uani 1.0 4 d .
C2 C 0.52685(16) 0.07991(16) 0.82784(15) 0.0362(4) Uani 1.0 4 d .
C3 C 0.43346(16) 0.00476(16) 0.79963(15) 0.0361(4) Uani 1.0 4 d .
C4 C 0.33607(17) 0.02169(17) 0.85650(15) 0.0379(4) Uani 1.0 4 d .
C5 C 0.56892(19) 0.24093(18) 0.95692(16) 0.0430(5) Uani 1.0 4 d .
C6 C 0.7173(3) 0.3660(3) 1.0308(2) 0.0641(7) Uani 1.0 4 d .
C7 C 0.6072(3) 0.3908(3) 1.0511(3) 0.0776(9) Uani 1.0 4 d .
C8 C 0.63731(17) 0.08192(17) 0.77297(15) 0.0387(4) Uani 1.0 4 d .
C9 C 0.8212(3) 0.0422(3) 0.6986(3) 0.0675(8) Uani 1.0 4 d .
C10 C 0.7708(3) 0.1372(3) 0.6690(2) 0.0647(8) Uani 1.0 4 d .
C11 C 0.44139(17) -0.07709(16) 0.71487(16) 0.0384(4) Uani 1.0 4 d .
C12 C 0.4699(3) -0.2378(3) 0.6090(3) 0.0805(10) Uani 1.0 4 d .
C13 C 0.4482(3) -0.1449(3) 0.5570(3) 0.0764(9) Uani 1.0 4 d .
C14 C 0.22230(17) -0.03301(17) 0.84962(15) 0.0389(4) Uani 1.0 4 d .
C15 C 0.0494(3) -0.1459(3) 0.8120(2) 0.0586(7) Uani 1.0 4 d .
C16 C 0.0421(2) -0.0725(2) 0.8899(2) 0.0530(6) Uani 1.0 4 d .
H6 H 0.7833 0.4061 1.0547 0.0770 Uiso 1.0 4 calc R
H7 H 0.5892 0.4524 1.0912 0.0931 Uiso 1.0 4 calc R
H9 H 0.8920 0.0159 0.6758 0.0810 Uiso 1.0 4 calc R
H10 H 0.8044 0.1851 0.6223 0.0777 Uiso 1.0 4 calc R
H12 H 0.4820 -0.3069 0.5785 0.0966 Uiso 1.0 4 calc R
H13 H 0.4437 -0.1433 0.4844 0.0917 Uiso 1.0 4 calc R
H15 H -0.0101 -0.1948 0.7893 0.0704 Uiso 1.0 4 calc R
H16 H -0.0251 -0.0658 0.9271 0.0636 Uiso 1.0 4 calc R

loop_
_atom_site_aniso_label
_atom_site_aniso_U_11
_atom_site_aniso_U_22
_atom_site_aniso_U_33
_atom_site_aniso_U_12
_atom_site_aniso_U_13
_atom_site_aniso_U_23
S1 0.0397(3) 0.0493(3) 0.0432(3) -0.0076(2) 0.0138(2) -0.0099(2)
S2 0.0410(4) 0.0634(4) 0.0992(6) -0.0090(3) 0.0002(3) -0.0164(4)
S3 0.0573(4) 0.0648(5) 0.1176(7) 0.0242(4) 0.0390(5) 0.0250(5)
S4 0.0984(6) 0.0420(4) 0.0902(6) 0.0155(4) 0.0213(5) 0.0067(4)
S5 0.0490(4) 0.0667(4) 0.0622(4) -0.0126(3) 0.0102(3) -0.0247(3)
N1 0.0589(13) 0.0800(16) 0.0782(15) -0.0173(12) 0.0190(12) -0.0386(13)
N2 0.0402(10) 0.0689(13) 0.0642(12) 0.0033(9) 0.0143(9) 0.0231(11)
N3 0.0664(13) 0.0532(11) 0.0452(10) 0.0096(10) -0.0037(9) -0.0014(9)
N4 0.0383(9) 0.0491(10) 0.0536(11) -0.0047(8) 0.0122(8) -0.0055(8)
C1 0.0348(9) 0.0418(10) 0.0393(10) -0.0038(8) 0.0068(8) 0.0015(8)
C2 0.0332(9) 0.0377(10) 0.0381(9) 0.0010(8) 0.0061(8) 0.0034(8)
C3 0.0338(9) 0.0368(10) 0.0379(9) 0.0018(8) 0.0051(7) 0.0024(8)
C4 0.0363(10) 0.0395(10) 0.0385(10) -0.0022(8) 0.0063(8) -0.0015(8)
C5 0.0415(11) 0.0466(11) 0.0411(10) -0.0073(9) 0.0056(8) -0.0003(9)
C6 0.0673(17) 0.0617(16) 0.0625(15) -0.0255(13) -0.0042(13) -0.0028(12)
C7 0.078(2) 0.078(2) 0.0782(19) -0.0245(16) 0.0162(16) -0.0358(16)
C8 0.0320(9) 0.0436(10) 0.0411(10) 0.0010(8) 0.0060(8) 0.0002(8)
C9 0.0428(13) 0.087(2) 0.0757(17) 0.0056(13) 0.0257(12) -0.0036(15)
C10 0.0426(13) 0.094(3) 0.0595(15) -0.0055(13) 0.0165(11) 0.0166(14)
C11 0.0336(9) 0.0362(10) 0.0458(11) 0.0016(8) 0.0065(8) -0.0005(8)
C12 0.076(2) 0.0576(17) 0.110(3) -0.0014(15) 0.0237(18) -0.0391(18)
C13 0.078(2) 0.095(3) 0.0564(16) -0.0003(17) 0.0057(14) -0.0278(16)
C14 0.0375(10) 0.0392(10) 0.0405(10) -0.0033(8) 0.0049(8) -0.0006(8)
C15 0.0443(12) 0.0614(15) 0.0702(16) -0.0157(11) 0.0038(11) -0.0085(13)
C16 0.0383(11) 0.0592(14) 0.0625(14) -0.0086(10) 0.0109(10) -0.0021(12)

loop_
_atom_type_symbol
_atom_type_description
_atom_type_scat_dispersion_real
_atom_type_scat_dispersion_imag
_atom_type_scat_source
C C 0.0033 0.0016
;
International Tables for Crystallography
(1992, Vol. C, Tables 4.2.6.8 and 6.1.1.4)
;
H H 0.0000 0.0000
;
International Tables for Crystallography
(1992, Vol. C, Table 6.1.1.4)
;
S S 0.1246 0.1234
;
International Tables for Crystallography
(1992, Vol. C, Tables 4.2.6.8 and 6.1.1.4)
;
N N 0.0061 0.0033
;
International Tables for Crystallography
(1992, Vol. C, Tables 4.2.6.8 and 6.1.1.4)
;

loop_
_geom_angle_atom_site_label_1
_geom_angle_atom_site_label_2
_geom_angle_atom_site_label_3
_geom_angle
_geom_angle_publ_flag
C1 S1 C4 92.01(10) yes
C5 S2 C6 89.70(13) yes
C8 S3 C9 89.26(13) yes
C11 S4 C12 89.47(14) yes
C14 S5 C15 89.38(12) yes
C5 N1 C7 110.2(3) yes
C8 N2 C10 110.1(3) yes
C11 N3 C13 109.1(3) yes
C14 N4 C16 110.4(2) yes
S1 C1 C2 111.38(15) yes
S1 C1 C5 118.35(16) yes
C2 C1 C5 130.27(19) yes
C1 C2 C3 112.69(18) yes
C1 C2 C8 124.96(18) yes
C3 C2 C8 122.25(18) yes
C2 C3 C4 112.65(18) yes
C2 C3 C11 122.11(18) yes
C4 C3 C11 125.17(18) yes
S1 C4 C3 111.27(15) yes
S1 C4 C14 118.47(15) yes
C3 C4 C14 130.22(19) yes
S2 C5 N1 113.85(18) yes
S2 C5 C1 123.70(17) yes
N1 C5 C1 122.4(2) yes
S2 C6 C7 110.0(3) yes
N1 C7 C6 116.2(3) yes
S3 C8 N2 114.46(17) yes
S3 C8 C2 121.81(15) yes
N2 C8 C2 123.71(19) yes
S3 C9 C10 110.0(3) yes
N2 C10 C9 116.2(3) yes
S4 C11 N3 113.99(16) yes
S4 C11 C3 122.01(15) yes
N3 C11 C3 123.87(19) yes
S4 C12 C13 110.5(3) yes
N3 C13 C12 116.8(3) yes
S5 C14 N4 113.91(16) yes
S5 C14 C4 123.91(16) yes
N4 C14 C4 122.18(19) yes
S5 C15 C16 110.16(19) yes
N4 C16 C15 116.2(3) yes
S2 C6 H6 125.027 no
C7 C6 H6 125.016 no
N1 C7 H7 121.882 no
C6 C7 H7 121.887 no
S3 C9 H9 125.022 no
C10 C9 H9 125.001 no
N2 C10 H10 121.915 no
C9 C10 H10 121.918 no
S4 C12 H12 124.729 no
C13 C12 H12 124.732 no
N3 C13 H13 121.581 no
C12 C13 H13 121.577 no
S5 C15 H15 124.926 no
C16 C15 H15 124.918 no
N4 C16 H16 121.919 no
C15 C16 H16 121.924 no

loop_
_geom_bond_atom_site_label_1
_geom_bond_atom_site_label_2
_geom_bond_distance
_geom_bond_publ_flag
S1 C1 1.729(2) yes
S1 C4 1.730(2) yes
S2 C5 1.721(3) yes
S2 C6 1.700(3) yes
S3 C8 1.716(3) yes
S3 C9 1.705(4) yes
S4 C11 1.709(2) yes
S4 C12 1.691(4) yes
S5 C14 1.732(2) yes
S5 C15 1.705(3) yes
N1 C5 1.304(4) yes
N1 C7 1.373(5) yes
N2 C8 1.290(3) yes
N2 C10 1.377(4) yes
N3 C11 1.322(3) yes
N3 C13 1.364(4) yes
N4 C14 1.308(3) yes
N4 C16 1.371(3) yes
C1 C2 1.377(3) yes
C1 C5 1.456(3) yes
C2 C3 1.425(3) yes
C2 C8 1.480(3) yes
C3 C4 1.380(3) yes
C3 C11 1.472(3) yes
C4 C14 1.452(3) yes
C6 C7 1.331(5) yes
C9 C10 1.322(5) yes
C12 C13 1.315(5) yes
C15 C16 1.340(4) yes
C6 H6 0.930 no
C7 H7 0.930 no
C9 H9 0.930 no
C10 H10 0.930 no
C12 H12 0.930 no
C13 H13 0.930 no
C15 H15 0.930 no
C16 H16 0.930 no

loop_
_geom_contact_atom_site_label_1
_geom_contact_atom_site_label_2
_geom_contact_distance
_geom_contact_publ_flag
_geom_contact_site_symmetry_2
S1 N1 3.034(3) no .
S1 N4 3.002(2) no .
S2 N2 3.324(3) no .
S2 C2 3.348(2) no .
S2 C8 3.182(3) no .
S3 C3 3.501(2) no .
S3 C11 3.496(2) no .
S4 S5 3.4567(12) no .
S5 C3 3.331(2) no .
S5 C11 3.117(2) no .
N2 C1 3.227(3) no .
N2 C3 3.488(3) no .
N2 C5 3.534(3) no .
N3 C2 3.281(3) no .
N3 C4 3.467(3) no .
N3 C8 3.400(3) no .
C1 C7 3.590(4) no .
C4 C16 3.587(3) no .
C5 C8 3.169(3) no .
C8 C11 2.998(3) no .
C11 C14 3.167(3) no .
S4 N1 3.464(3) no 3_657
S4 C7 3.588(4) no 3_657
S4 C10 3.564(3) no 2_646
N1 S4 3.464(3) no 3_657
N2 C15 3.371(4) no 2_556
N3 C6 3.434(4) no 4_454
N3 C13 3.549(4) no 3_656
N4 C12 3.474(4) no 2_556
N4 C16 3.511(4) no 3_557
C6 N3 3.434(4) no 4_555
C7 S4 3.588(4) no 3_657
C10 S4 3.564(3) no 2_656
C12 N4 3.474(4) no 2_546
C13 N3 3.549(4) no 3_656
C15 N2 3.371(4) no 2_546
C16 N4 3.511(4) no 3_557
C16 C16 3.501(4) no 3_557
S2 H7 3.3871 no .
S3 H10 3.3855 no .
S4 H13 3.3734 no .
S5 H16 3.4004 no .
N1 H6 3.1749 no .
N2 H9 3.1705 no .
N3 H12 3.1595 no .
N4 H15 3.1787 no .
C5 H6 3.3332 no .
C5 H7 3.0679 no .
C8 H9 3.3245 no .
C8 H10 3.0574 no .
C11 H12 3.3131 no .
C11 H13 3.0638 no .
C14 H15 3.3382 no .
C14 H16 3.0717 no .
H6 H7 2.3562 no .
H9 H10 2.3470 no .
H12 H13 2.3319 no .
H15 H16 2.3639 no .
S1 H10 3.2696 no 4_455
S2 H12 3.5245 no 2_656
S3 H15 3.5259 no 1_655
S3 H16 3.2126 no 1_655
S4 H10 3.2447 no 2_646
S5 H7 3.2367 no 4_454
N1 H7 3.2425 no 3_667
N1 H9 3.5241 no 2_656
N1 H9 3.3124 no 4_455
N1 H10 2.9435 no 4_455
N2 H13 2.7428 no 3_656
N2 H15 2.4756 no 2_556
N3 H6 2.5208 no 4_454
N3 H13 3.0434 no 3_656
N4 H12 2.7849 no 2_556
N4 H16 2.6613 no 3_557
C1 H15 3.1140 no 2_556
C2 H15 3.0933 no 2_556
C5 H15 3.2822 no 2_556
C6 H9 3.3790 no 2_656
C7 H7 3.3760 no 3_667
C7 H9 3.2766 no 2_656
C7 H9 3.2104 no 4_455
C8 H13 3.4552 no 3_656
C8 H15 3.1272 no 2_556
C9 H7 3.4275 no 4_554
C9 H15 3.5887 no 1_655
C9 H16 3.5684 no 1_655
C10 H13 3.0463 no 3_656
C11 H6 3.3522 no 4_454
C12 H16 3.3198 no 4_544
C13 H6 3.5107 no 2_646
C13 H6 3.4263 no 4_454
C15 H9 3.1089 no 1_455
C15 H12 3.5956 no 4_445
C16 H9 3.3223 no 1_455
C16 H12 3.2264 no 2_556
C16 H12 2.9370 no 4_445
C16 H16 2.8917 no 3_557
H6 N3 2.5208 no 4_555
H6 C11 3.3522 no 4_555
H6 C13 3.5107 no 2_656
H6 C13 3.4263 no 4_555
H6 H13 3.2364 no 2_656
H6 H13 3.5290 no 4_555
H7 S5 3.2367 no 4_555
H7 N1 3.2425 no 3_667
H7 C7 3.3760 no 3_667
H7 C9 3.4275 no 4_455
H7 H7 3.2164 no 3_667
H7 H9 3.5286 no 2_656
H7 H9 2.5835 no 4_455
H9 N1 3.5241 no 2_646
H9 N1 3.3124 no 4_554
H9 C6 3.3790 no 2_646
H9 C7 3.2766 no 2_646
H9 C7 3.2104 no 4_554
H9 C15 3.1089 no 1_655
H9 C16 3.3223 no 1_655
H9 H7 3.5286 no 2_646
H9 H7 2.5835 no 4_554
H9 H15 3.0932 no 1_655
H9 H16 3.4479 no 1_655
H10 S1 3.2696 no 4_554
H10 S4 3.2447 no 2_656
H10 N1 2.9435 no 4_554
H10 H13 3.1086 no 3_656
H12 S2 3.5245 no 2_646
H12 N4 2.7849 no 2_546
H12 C15 3.5956 no 4_544
H12 C16 3.2264 no 2_546
H12 C16 2.9370 no 4_544
H12 H16 3.1476 no 2_546
H12 H16 2.4693 no 4_544
H13 N2 2.7428 no 3_656
H13 N3 3.0434 no 3_656
H13 C8 3.4552 no 3_656
H13 C10 3.0463 no 3_656
H13 H6 3.2364 no 2_646
H13 H6 3.5290 no 4_454
H13 H10 3.1086 no 3_656
H13 H15 3.2370 no 4_544
H13 H16 3.5894 no 4_544
H15 S3 3.5259 no 1_455
H15 N2 2.4756 no 2_546
H15 C1 3.1140 no 2_546
H15 C2 3.0933 no 2_546
H15 C5 3.2822 no 2_546
H15 C8 3.1272 no 2_546
H15 C9 3.5887 no 1_455
H15 H9 3.0932 no 1_455
H15 H13 3.2370 no 4_445
H16 S3 3.2126 no 1_455
H16 N4 2.6613 no 3_557
H16 C9 3.5684 no 1_455
H16 C12 3.3198 no 4_445
H16 C16 2.8917 no 3_557
H16 H9 3.4479 no 1_455
H16 H12 3.1476 no 2_556
H16 H12 2.4693 no 4_445
H16 H13 3.5894 no 4_445
H16 H16 2.4893 no 3_557

loop_
_geom_torsion_atom_site_label_1
_geom_torsion_atom_site_label_2
_geom_torsion_atom_site_label_3
_geom_torsion_atom_site_label_4
_geom_torsion
_geom_torsion_publ_flag
C1 S1 C4 C3 0.16(14) no
C1 S1 C4 C14 -177.85(14) no
C4 S1 C1 C2 0.04(14) no
C4 S1 C1 C5 179.84(14) no
C5 S2 C6 C7 -0.95(18) no
C6 S2 C5 N1 0.98(17) no
C6 S2 C5 C1 -178.34(18) no
C8 S3 C9 C10 0.64(19) no
C9 S3 C8 N2 -0.85(17) no
C9 S3 C8 C2 177.58(16) no
C11 S4 C12 C13 1.0(3) no
C12 S4 C11 N3 -1.66(18) no
C12 S4 C11 C3 -177.61(18) no
C14 S5 C15 C16 0.44(17) no
C15 S5 C14 N4 -0.73(16) no
C15 S5 C14 C4 179.11(17) no
C5 N1 C7 C6 -0.1(4) no
C7 N1 C5 S2 -0.7(3) no
C7 N1 C5 C1 178.6(2) no
C8 N2 C10 C9 -0.3(3) no
C10 N2 C8 S3 0.8(3) no
C10 N2 C8 C2 -177.61(18) no
C11 N3 C13 C12 -1.1(4) no
C13 N3 C11 S4 1.8(3) no
C13 N3 C11 C3 177.7(2) no
C14 N4 C16 C15 -0.5(3) no
C16 N4 C14 S5 0.8(3) no
C16 N4 C14 C4 -179.05(17) no
S1 C1 C2 C3 -0.2(2) no
S1 C1 C2 C8 176.25(13) no
S1 C1 C5 S2 161.23(12) no
S1 C1 C5 N1 -18.0(3) no
C2 C1 C5 S2 -19.0(4) no
C2 C1 C5 N1 161.72(19) no
C5 C1 C2 C3 -180.00(18) no
C5 C1 C2 C8 -3.5(4) no
C1 C2 C3 C4 0.4(3) no
C1 C2 C3 C11 177.48(16) no
C1 C2 C8 S3 114.1(2) no
C1 C2 C8 N2 -67.6(3) no
C3 C2 C8 S3 -69.8(3) no
C3 C2 C8 N2 108.5(3) no
C8 C2 C3 C4 -176.23(16) no
C8 C2 C3 C11 0.9(3) no
C2 C3 C4 S1 -0.3(3) no
C2 C3 C4 C14 177.39(17) no
C2 C3 C11 S4 100.9(2) no
C2 C3 C11 N3 -74.7(3) no
C4 C3 C11 S4 -82.3(3) no
C4 C3 C11 N3 102.1(3) no
C11 C3 C4 S1 -177.34(16) no
C11 C3 C4 C14 0.4(4) no
S1 C4 C14 S5 176.48(11) no
S1 C4 C14 N4 -3.7(3) no
C3 C4 C14 S5 -1.1(4) no
C3 C4 C14 N4 178.75(19) no
S2 C6 C7 N1 0.8(4) no
S3 C9 C10 N2 -0.3(4) no
S4 C12 C13 N3 -0.1(4) no
S5 C15 C16 N4 -0.1(3) no
